data_9004670
loop_
_publ_author_name
'Krivovichev, S. V.'
'Finch, R. J.'
'Burns, P. C.'

_publ_section_title
;
 Crystal chemistry of uranyl molybdates. V. Topologically distinct
 uranyl dimolybdate sheets in the structures of Na2[(UO2)(MoO4)2]
 and K2[(UO2)(MoO4)2](H2O)
;
_journal_name_full 'The Canadian Mineralogist'
_journal_page_first 193
_journal_page_last 200
_journal_paper_doi 10.2113/gscanmin.40.1.193
_journal_volume 40
_journal_year 2002
_chemical_formula_structural Na2[(UO2)(MoO4)2]
_chemical_formula_sum 'Mo2 Na2 O10 U'
_space_group_IT_number 19
_symmetry_space_group_name_Hall 'P 2ac 2ab'
_symmetry_space_group_name_H-M 'P 21 21 21'
_cell_angle_alpha 90
_cell_angle_beta 90
_cell_angle_gamma 90
_cell_length_a 7.2298
_cell_length_b 11.3240
_cell_length_c 12.0134
_cell_formula_units_Z 4
_cell_volume 983.540
_database_code_amcsd 0005763
_exptl_crystal_density_diffrn 4.294
_cod_original_formula_sum 'U Mo2 Na2 O10'
_cod_database_code 9004670
_amcsd_formula_title Na2[(UO2)(MoO4)2]

loop_
_space_group_symop_operation_xyz
x,y,z
-x,1/2+y,1/2-z
1/2+x,1/2-y,-z
1/2-x,-y,1/2+z

loop_
_atom_site_aniso_label
_atom_site_aniso_U_11
_atom_site_aniso_U_22
_atom_site_aniso_U_33
_atom_site_aniso_U_12
_atom_site_aniso_U_13
_atom_site_aniso_U_23
U 0.01250 0.02850 0.01210 0.00090 0.00000 0.00080
Mo(1) 0.01060 0.03960 0.01410 0.00190 -0.00030 -0.00270
Mo(2) 0.01590 0.02790 0.01790 -0.00160 0.00190 0.00000
Na(1) 0.03200 0.03100 0.04100 -0.00500 -0.00900 -0.00300
Na(2) 0.04900 0.04500 0.03800 0.02200 -0.00300 -0.01100
O(1) 0.02900 0.02200 0.02700 0.00400 -0.00400 -0.00200
O(2) 0.02600 0.03000 0.03400 -0.00400 0.00200 0.00300
O(3) 0.02700 0.06300 0.04200 0.00400 -0.00100 -0.00300
O(4) 0.02100 0.04200 0.01600 -0.00500 0.00700 0.00000
O(5) 0.01400 0.03800 0.02300 0.00600 0.00900 0.00300
O(6) 0.03300 0.09100 0.01700 0.00700 0.00600 -0.00200
O(7) 0.02600 0.04100 0.03200 0.00900 0.00200 0.00400
O(8) 0.03600 0.04100 0.05200 -0.01300 -0.00300 -0.00100
O(9) 0.01300 0.05200 0.02900 0.00400 -0.01000 0.00500
O(10) 0.01500 0.10100 0.04700 0.01400 0.01100 -0.01500

loop_
_atom_site_label
_atom_site_fract_x
_atom_site_fract_y
_atom_site_fract_z
_atom_site_U_iso_or_equiv
U 0.82238 0.76038 0.23117 0.01770
Mo(1) 0.33550 0.71338 0.09927 0.02140
Mo(2) 0.58020 0.66610 0.48552 0.02060
Na(1) 0.58220 0.94830 0.57020 0.03400
Na(2) 0.40980 0.93950 0.30550 0.04400
O(1) 0.79000 0.60350 0.24880 0.02600
O(2) 0.85300 0.91560 0.21530 0.03000
O(3) 0.39500 0.56520 0.09500 0.04400
O(4) 0.51560 0.73720 0.61350 0.02600
O(5) 0.63180 0.78300 0.38810 0.02500
O(6) 0.31100 0.76660 -0.03750 0.04700
O(7) 0.77500 0.58050 0.50970 0.03300
O(8) 0.40200 0.58060 0.43370 0.04300
O(9) 0.51000 0.79490 0.17270 0.03100
O(10) 0.12560 0.73100 0.17190 0.05400

loop_
_cod_related_entry_id
_cod_related_entry_database
_cod_related_entry_code
1 AMCSD 0005763
